data_7024217
loop_
_publ_author_name
'Di Nicola, Corrado'
Effendy,
'Marchetti, Fabio'
'Nervi, Carlo'
'Pettinari, Claudio'
'Robinson, Ward T.'
'Sobolev, Alexandre N.'
'White, Allan H.'

_publ_section_title
;
 Syntheses, structures and spectroscopy of uni- and bi-dentate nitrogen
 base complexes of silver(I) trifluoromethanesulfonate.
;
_journal_issue 3
_journal_name_full 'Dalton transactions (Cambridge, England : 2003)'
_journal_page_first 908
_journal_page_last 922
_journal_paper_doi 10.1039/b913173f
_journal_volume 39
_journal_year 2010
_chemical_formula_sum 'C17 H22 Ag F3 N2 O3 S'
_chemical_formula_weight 499.3
_space_group_IT_number 14
_symmetry_cell_setting monoclinic
_symmetry_space_group_name_Hall '-P 2yn'
_symmetry_space_group_name_H-M 'P 1 21/n 1'
_cell_angle_alpha 90.00000
_cell_angle_beta 96.954(2)
_cell_angle_gamma 90.00000
_cell_formula_units_Z 4
_cell_length_a 8.3020(9)
_cell_length_b 15.935(2)
_cell_length_c 15.326(2)
_cell_measurement_reflns_used 8192
_cell_measurement_temperature 150
_cell_volume 2012.6(4)
_computing_cell_refinement 'Siemens SAINT (Siemens, 1995)'
_computing_data_collection 'Siemens SMART (Siemens, 1995)'
_computing_data_reduction 'xtal ADDREF SORTRF'
_computing_molecular_graphics xtal
_computing_publication_material 'xtal BONDLA CIFIO'
_computing_structure_refinement 'xtal CRYLSQ'
_computing_structure_solution xtal
_diffrn_ambient_temperature 150
_diffrn_measurement_device_type
;
Bruker SMART CCD diffractometer
;
_diffrn_measurement_method '\w scans'
_diffrn_radiation_detector 'CCD area detector'
_diffrn_radiation_monochromator graphite
_diffrn_radiation_source 'sealed tube'
_diffrn_radiation_type 'Mo K\a'
_diffrn_radiation_wavelength .71073
_diffrn_reflns_av_R_equivalents .032
_diffrn_reflns_av_sigmaI/netI .092
_diffrn_reflns_limit_h_max 13
_diffrn_reflns_limit_h_min -14
_diffrn_reflns_limit_k_max 26
_diffrn_reflns_limit_k_min 0
_diffrn_reflns_limit_l_max 25
_diffrn_reflns_limit_l_min 0
_diffrn_reflns_number 38371
_diffrn_reflns_theta_full 36.94
_diffrn_reflns_theta_max 36.94
_diffrn_reflns_theta_min 1.85
_diffrn_standards_decay_% 0
_exptl_absorpt_coefficient_mu 1.151
_exptl_absorpt_correction_T_max .838
_exptl_absorpt_correction_T_min .608
_exptl_absorpt_correction_type multi-scan
_exptl_absorpt_process_details
;
SADABS; Sheldrick, 1996
;
_exptl_crystal_colour colourless
_exptl_crystal_density_diffrn 1.648
_exptl_crystal_density_method 'not measured'
_exptl_crystal_description prism
_exptl_crystal_F_000 1008
_exptl_crystal_size_max .4
_exptl_crystal_size_mid .3
_exptl_crystal_size_min .2
_refine_diff_density_max 2.382
_refine_diff_density_min -1.207
_refine_ls_goodness_of_fit_all 1.069
_refine_ls_goodness_of_fit_ref 1.175
_refine_ls_hydrogen_treatment noref
_refine_ls_matrix_type full
_refine_ls_number_constraints 0
_refine_ls_number_parameters 244
_refine_ls_number_reflns 6707
_refine_ls_number_restraints 0
_refine_ls_R_factor_all .078
_refine_ls_R_factor_gt .046
_refine_ls_shift/su_max .002
_refine_ls_shift/su_mean .001
_refine_ls_structure_factor_coef F
_refine_ls_weighting_scheme calc
_refine_ls_wR_factor_all .057
_refine_ls_wR_factor_ref .051
_reflns_d_resolution_high .591
_reflns_d_resolution_low 10.98
_reflns_Friedel_coverage 0
_reflns_limit_h_max 14
_reflns_limit_h_min 0
_reflns_limit_k_max 26
_reflns_limit_k_min 0
_reflns_limit_l_max 25
_reflns_limit_l_min -25
_reflns_number_gt 6707
_reflns_number_total 9813
_reflns_threshold_expression 'F > 4.00 sig(F )'
_cod_data_source_file b913173f.txt
_cod_data_source_block cmpnd03
_cod_original_sg_symbol_Hall -p_2yn
_cod_original_sg_symbol_H-M P_1_21/n_1
_cod_original_formula_sum 'C17 H22 Ag1 F3 N2 O3 S1'
_cod_database_code 7024217

loop_
_symmetry_equiv_pos_as_xyz
+x,+y,+z
1/2-x,1/2+y,1/2-z
-x,-y,-z
1/2+x,1/2-y,1/2+z

loop_
_atom_site_label
_atom_site_fract_x
_atom_site_fract_y
_atom_site_fract_z
_atom_site_U_iso_or_equiv
_atom_site_adp_type
_atom_site_occupancy
Ag .41402(2) .507615(12) .179569(13) .02978(9) Uani 1.00000
S .06141(8) .55096(4) .25590(5) .0308(3) Uani 1.00000
O1 .0891(3) .48301(15) .19795(16) .0462(12) Uani 1.00000
O2 .2007(3) .60408(14) .2769(2) .0549(14) Uani 1.00000
O3 -.0920(3) .59287(15) .23614(16) .0476(12) Uani 1.00000
C0 .0435(4) .4985(3) .3597(2) .0514(18) Uani 1.00000
F1 .0100(3) .5545(2) .41973(15) .0891(19) Uani 1.00000
F2 .1814(3) .4602(2) .39034(16) .0739(15) Uani 1.00000
F3 -.0741(3) .44233(17) .3512(2) .0798(16) Uani 1.00000
N11 .3677(3) .58279(14) .06315(15) .0296(10) Uani 1.00000
C12 .2836(3) .54901(16) -.00988(17) .0307(11) Uani 1.00000
C121 .2328(4) .45947(18) -.0057(2) .0378(14) Uani 1.00000
C13 .2470(4) .59651(19) -.0854(2) .0372(14) Uani 1.00000
C14 .2929(4) .67980(18) -.0863(2) .0365(13) Uani 1.00000
C141 .2456(6) .7331(3) -.1666(3) .064(2) Uani 1.00000
C15 .3765(4) .71406(17) -.0117(2) .0377(14) Uani 1.00000
C16 .4136(3) .66395(17) .06286(19) .0333(12) Uani 1.00000
C161 .5051(5) .6978(2) .1464(2) .0466(16) Uani 1.00000
N21 .4791(3) .42687(13) .29023(14) .0275(9) Uani 1.00000
C22 .4350(3) .34446(16) .2860(2) .0332(12) Uani 1.00000
C221 .3411(4) .31463(18) .2031(2) .0439(16) Uani 1.00000
C23 .4741(4) .29148(17) .3569(2) .0392(14) Uani 1.00000
C24 .5590(4) .32160(18) .4335(2) .0369(13) Uani 1.00000
C241 .6081(5) .2648(2) .5107(2) .0535(19) Uani 1.00000
C25 .5991(3) .40646(18) .43748(19) .0334(12) Uani 1.00000
C26 .5585(3) .45749(16) .36475(17) .0272(11) Uani 1.00000
C261 .5978(3) .54950(17) .36562(19) .0323(12) Uani 1.00000
H121a .17721 .44279 -.06079 .05700 Uiso 1.00000
H121b .16291 .45291 .03865 .05700 Uiso 1.00000
H121c .32664 .42553 .00808 .05700 Uiso 1.00000
H13 .18982 .57174 -.13670 .04700 Uiso 1.00000
H141a .13954 .75525 -.16518 .09500 Uiso 1.00000
H141b .24742 .70038 -.21833 .09500 Uiso 1.00000
H141c .32019 .77871 -.16794 .09500 Uiso 1.00000
H15 .40892 .77169 -.01070 .04700 Uiso 1.00000
H161a .60540 .66947 .15804 .07000 Uiso 1.00000
H161b .44215 .68893 .19350 .07000 Uiso 1.00000
H161c .52272 .75605 .13960 .07000 Uiso 1.00000
H221a .40058 .32490 .15521 .06600 Uiso 1.00000
H221b .24001 .34325 .19394 .06600 Uiso 1.00000
H221c .32170 .25589 .20748 .06600 Uiso 1.00000
H23 .44300 .23413 .35286 .04900 Uiso 1.00000
H241a .67431 .22050 .49309 .08100 Uiso 1.00000
H241b .51324 .24101 .53038 .08100 Uiso 1.00000
H241c .66648 .29491 .55753 .08100 Uiso 1.00000
H25 .65430 .42941 .48997 .04200 Uiso 1.00000
H261a .50127 .58079 .35007 .04800 Uiso 1.00000
H261b .67212 .56049 .32439 .04800 Uiso 1.00000
H261c .64534 .56549 .42268 .04800 Uiso 1.00000

loop_
_atom_site_aniso_label
_atom_site_aniso_U_11
_atom_site_aniso_U_22
_atom_site_aniso_U_33
_atom_site_aniso_U_12
_atom_site_aniso_U_13
_atom_site_aniso_U_23
Ag .03352(10) .02951(9) .02673(9) .00130(8) .00544(7) .00332(7)
S .0276(3) .0293(3) .0365(3) .0026(2) .0073(2) -.0001(2)
O1 .0372(11) .0572(14) .0446(12) .0010(10) .0064(9) -.0197(10)
O2 .0396(12) .0341(11) .092(2) -.0065(9) .0141(13) -.0127(12)
O3 .0383(11) .0521(13) .0539(14) .0166(10) .0114(10) .0138(11)
C0 .0310(14) .082(3) .0422(16) .0159(16) .0097(12) .0184(17)
F1 .0648(16) .165(3) .0383(12) .0412(18) .0094(11) -.0147(15)
F2 .0409(11) .123(2) .0596(14) .0326(13) .0125(10) .0413(14)
F3 .0430(12) .0831(17) .119(2) .0083(12) .0318(13) .0562(16)
N11 .0315(11) .0294(10) .0290(10) .0003(8) .0079(8) .0021(8)
C12 .0356(13) .0293(12) .0277(12) .0019(10) .0062(10) .0029(9)
C121 .0499(17) .0297(13) .0337(14) -.0060(12) .0045(12) -.0006(10)
C13 .0383(15) .0382(14) .0343(14) -.0026(11) .0005(11) .0027(11)
C14 .0367(14) .0359(13) .0371(15) .0022(11) .0054(12) .0080(11)
C141 .072(3) .062(2) .056(2) .010(2) .004(2) .0198(19)
C15 .0419(15) .0293(12) .0424(16) -.0002(11) .0072(12) .0057(11)
C16 .0362(14) .0304(12) .0336(13) -.0000(10) .0056(11) .0006(10)
C161 .062(2) .0308(14) .0464(18) -.0080(13) .0036(16) .0016(12)
N21 .0282(10) .0255(9) .0297(10) .0043(8) .0068(8) .0023(8)
C22 .0370(14) .0268(11) .0371(14) .0037(10) .0094(11) -.0009(10)
C221 .060(2) .0289(13) .0424(17) -.0022(13) .0019(15) -.0057(12)
C23 .0476(17) .0258(12) .0458(16) .0057(11) .0127(13) .0040(11)
C24 .0378(14) .0335(13) .0414(15) .0086(11) .0126(12) .0098(11)
C241 .065(2) .0462(18) .049(2) .0136(16) .0075(17) .0190(15)
C25 .0278(12) .0403(14) .0322(13) .0029(10) .0043(10) .0043(11)
C26 .0219(10) .0306(11) .0302(12) .0020(8) .0077(9) .0043(9)
C261 .0298(12) .0336(13) .0330(13) -.0031(10) .0021(10) .0010(10)

loop_
_atom_type_symbol
_atom_type_oxidation_number
_atom_type_number_in_cell
_atom_type_scat_dispersion_real
_atom_type_scat_dispersion_imag
_atom_type_scat_source
C 0 68 .002 .002 'Int Tables Vol IV Tables 2.2B and 2.3.1'
H 0 88 0 0 'Int Tables Vol IV Tables 2.2B and 2.3.1'
Ag 0 4 -1.085 1.101 'Int Tables Vol IV Tables 2.2B and 2.3.1'
F 0 12 .014 .01 'Int Tables Vol IV Tables 2.2B and 2.3.1'
N 0 8 .004 .003 'Int Tables Vol IV Tables 2.2B and 2.3.1'
O 0 12 .008 .006 'Int Tables Vol IV Tables 2.2B and 2.3.1'
S 0 4 .11 .124 'Int Tables Vol IV Tables 2.2B and 2.3.1'

loop_
_geom_angle_atom_site_label_1
_geom_angle_atom_site_label_2
_geom_angle_atom_site_label_3
_geom_angle
O1 Ag O2 50.13(7)
O1 Ag N11 94.87(8)
O1 Ag N21 89.42(8)
O2 Ag N11 94.19(8)
O2 Ag N21 91.27(8)
N11 Ag N21 174.44(9)
O1 S O2 113.43(15)
O1 S O3 115.09(14)
O1 S C0 103.35(17)
O2 S O3 116.21(14)
O2 S C0 102.89(16)
O3 S C0 103.50(15)
Ag O1 S 100.76(12)
Ag O2 S 95.59(12)
S C0 F1 110.0(3)
S C0 F2 111.1(2)
S C0 F3 111.3(2)
F1 C0 F2 107.8(3)
F1 C0 F3 108.0(3)
F2 C0 F3 108.5(3)
Ag N11 C12 119.16(17)
Ag N11 C16 121.07(17)
C12 N11 C16 119.7(2)
N11 C12 C121 117.6(2)
N11 C12 C13 120.8(2)
C121 C12 C13 121.6(2)
C12 C121 H121a 109.8
C12 C121 H121b 109.6
C12 C121 H121c 109.0
H121a C121 H121b 109.3
H121a C121 H121c 109.5
H121b C121 H121c 109.5
C12 C13 C14 120.0(3)
C12 C13 H13 120.0
C14 C13 H13 120.0
C13 C14 C141 120.3(3)
C13 C14 C15 119.0(3)
C141 C14 C15 120.7(3)
C14 C141 H141a 109.9
C14 C141 H141b 110.1
C14 C141 H141c 109.9
H141a C141 H141b 109.4
H141a C141 H141c 108.8
H141b C141 H141c 108.9
C14 C15 C16 119.5(3)
C14 C15 H15 120.4
C16 C15 H15 120.1
N11 C16 C15 121.1(2)
N11 C16 C161 117.0(2)
C15 C16 C161 121.9(3)
C16 C161 H161a 109.3
C16 C161 H161b 108.9
C16 C161 H161c 109.0
H161a C161 H161b 109.7
H161a C161 H161c 110.1
H161b C161 H161c 109.6
Ag N21 C22 119.99(17)
Ag N21 C26 120.42(17)
C22 N21 C26 119.6(2)
N21 C22 C221 117.3(2)
N21 C22 C23 121.0(2)
C221 C22 C23 121.7(2)
C22 C221 H221a 109.8
C22 C221 H221b 109.6
C22 C221 H221c 109.3
H221a C221 H221b 109.6
H221a C221 H221c 109.4
H221b C221 H221c 109.1
C22 C23 C24 120.2(3)
C22 C23 H23 120.0
C24 C23 H23 119.8
C23 C24 C241 121.4(3)
C23 C24 C25 118.0(3)
C241 C24 C25 120.6(3)
C24 C241 H241a 109.5
C24 C241 H241b 109.4
C24 C241 H241c 110.8
H241a C241 H241b 108.8
H241a C241 H241c 109.2
H241b C241 H241c 109.1
C24 C25 C26 120.0(3)
C24 C25 H25 120.0
C26 C25 H25 120.0
N21 C26 C25 121.2(2)
N21 C26 C261 116.6(2)
C25 C26 C261 122.3(2)
C26 C261 H261a 109.6
C26 C261 H261b 109.4
C26 C261 H261c 109.6
H261a C261 H261b 109.4
H261a C261 H261c 109.5
H261b C261 H261c 109.4

loop_
_geom_bond_atom_site_label_1
_geom_bond_atom_site_label_2
_geom_bond_distance
Ag O1 2.774(2)
Ag O2 2.892(3)
Ag N11 2.145(2)
Ag N21 2.145(2)
S O1 1.436(3)
S O2 1.438(2)
S O3 1.438(2)
S C0 1.819(4)
C0 F1 1.335(5)
C0 F2 1.332(4)
C0 F3 1.320(4)
N11 C12 1.357(3)
N11 C16 1.348(4)
C12 C121 1.491(4)
C12 C13 1.386(4)
C121 H121a .950
C121 H121b .951
C121 H121c .951
C13 C14 1.382(4)
C13 H13 .953
C14 C141 1.508(5)
C14 C15 1.377(4)
C141 H141a .951
C141 H141b .950
C141 H141c .957
C15 C16 1.397(4)
C15 H15 .957(3)
C16 C161 1.507(4)
C161 H161a .945
C161 H161b .951
C161 H161c .947
N21 C22 1.363(3)
N21 C26 1.340(3)
C22 C221 1.486(4)
C22 C23 1.384(4)
C221 H221a .947
C221 H221b .951
C221 H221c .954
C23 C24 1.380(4)
C23 H23 .950
C24 C241 1.506(5)
C24 C25 1.392(4)
C241 H241a .953
C241 H241b .955
C241 H241c .947
C25 C26 1.388(4)
C25 H25 .950
C26 C261 1.502(4)
C261 H261a .949
C261 H261b .951
C261 H261c .950
